data_2239356
loop_
_publ_author_name
'Fuchs, Monica'
'Zevaco, Thomas'
'Dinjus, Eckhard'
'Walter, Olaf'

_publ_section_title
;
 <i>catena</i>-Poly[[aquazinc(II)]-\m-<i>N</i>,<i>N</i>'-bis(2-cyano-3-ethoxy-3-oxoprop-1-enyl)benzene-1,2-diaminido]
;
_journal_coeditor_code NK2220
_journal_issue 5
_journal_name_full 'Acta Crystallographica Section E'
_journal_page_first m187
_journal_page_last m188
_journal_paper_doi 10.1107/S1600536814008381
_journal_volume 70
_journal_year 2014
_chemical_formula_iupac '[Zn (C18 H16 N4 O4) (H2 O)]'
_chemical_formula_moiety 'C18 H18 N4 O5 Zn'
_chemical_formula_sum 'C18 H18 N4 O5 Zn'
_chemical_formula_weight 435.73
_chemical_name_systematic
;
<i>catena</i>-Poly[[aquazinc(II)]-\m-<i>N</i>,<i>N</i>'-bis(2-cyano-\
3-ethoxy-3-oxoprop-1-enyl)benzene-1,2-diaminido]
;
_space_group_crystal_system orthorhombic
_space_group_IT_number 61
_space_group_name_Hall '-P 2ac 2ab'
_space_group_name_H-M_alt 'P b c a'
_symmetry_space_group_name_Hall '-P 2ac 2ab'
_symmetry_space_group_name_H-M 'P b c a'
_atom_sites_solution_hydrogens geom
_atom_sites_solution_primary direct
_atom_sites_solution_secondary difmap
_audit_creation_method SHELXL-2013
_cell_angle_alpha 90
_cell_angle_beta 90
_cell_angle_gamma 90
_cell_formula_units_Z 8
_cell_length_a 13.9312(11)
_cell_length_b 9.2315(7)
_cell_length_c 27.423(2)
_cell_measurement_reflns_used 9786
_cell_measurement_temperature 100(2)
_cell_measurement_theta_max 56.67
_cell_measurement_theta_min 5.49
_cell_volume 3526.8(5)
_computing_cell_refinement 'SAINT (Bruker, 2007)'
_computing_data_collection 'APEX2 (Bruker, 2007)'
_computing_data_reduction 'SAINT (Bruker, 2007)'
_computing_molecular_graphics 'ORTEP-3 for Windows (Farrugia, 2012)'
_computing_publication_material 'publCIF (Westrip, 2010)'
_computing_structure_refinement 'SHELXL2013 (Sheldrick, 2008)'
_computing_structure_solution 'SHELXS97 (Sheldrick, 2008)'
_diffrn_ambient_temperature 100(2)
_diffrn_detector_area_resol_mean 66
_diffrn_measured_fraction_theta_full 1.000
_diffrn_measured_fraction_theta_max 0.950
_diffrn_measurement_device_type 'Bruker APEXII Quazar'
_diffrn_measurement_method 'combined \f- and \w-scans'
_diffrn_radiation_type MoK\a
_diffrn_radiation_wavelength 0.71073
_diffrn_reflns_av_R_equivalents 0.0250
_diffrn_reflns_limit_h_max 18
_diffrn_reflns_limit_h_min -18
_diffrn_reflns_limit_k_max 12
_diffrn_reflns_limit_k_min -11
_diffrn_reflns_limit_l_max 36
_diffrn_reflns_limit_l_min -36
_diffrn_reflns_number 60234
_diffrn_reflns_theta_full 25.000
_diffrn_reflns_theta_max 28.589
_diffrn_reflns_theta_min 1.485
_exptl_absorpt_coefficient_mu 1.433
_exptl_absorpt_correction_T_max 0.9525
_exptl_absorpt_correction_T_min 0.9277
_exptl_absorpt_correction_type multi-scan
_exptl_absorpt_process_details '(SADABS; Bruker, 2007)'
_exptl_crystal_colour 'light yellow'
_exptl_crystal_density_diffrn 1.641
_exptl_crystal_description quader
_exptl_crystal_F_000 1792
_exptl_crystal_size_max 0.104
_exptl_crystal_size_mid 0.089
_exptl_crystal_size_min 0.067
_refine_diff_density_max 0.419
_refine_diff_density_min -0.432
_refine_ls_extinction_method none
_refine_ls_goodness_of_fit_ref 1.037
_refine_ls_hydrogen_treatment mixed
_refine_ls_matrix_type full
_refine_ls_number_parameters 268
_refine_ls_number_reflns 4294
_refine_ls_number_restraints 0
_refine_ls_restrained_S_all 1.037
_refine_ls_R_factor_all 0.0280
_refine_ls_R_factor_gt 0.0231
_refine_ls_shift/su_max 0.001
_refine_ls_shift/su_mean 0.000
_refine_ls_structure_factor_coef Fsqd
_refine_ls_weighting_details
;
 w=1/[\s^2^(Fo^2^)+(0.0305P)^2^+2.5256P]
 where P=(Fo^2^+2Fc^2^)/3
;
_refine_ls_weighting_scheme calc
_refine_ls_wR_factor_gt 0.0606
_refine_ls_wR_factor_ref 0.0633
_reflns_number_gt 3812
_reflns_number_total 4294
_reflns_threshold_expression I>2\s(I)
_cod_data_source_file nk2220sup1.cif
_cod_data_source_block I
_cod_original_cell_volume 3526.7(5)
_cod_database_code 2239356
_cod_database_fobs_code 2239356
_shelx_space_group_comment
;
The symmetry employed for this shelxl refinement is uniquely defined
by the following loop, which should always be used as a source of
symmetry information in preference to the above space-group names.
They are only intended as comments.
;
_shelx_estimated_absorpt_t_min 0.865
_shelx_estimated_absorpt_t_max 0.910
_shelxl_version_number 20.13

loop_
_space_group_symop_operation_xyz
'x, y, z'
'x+1/2, -y+1/2, -z'
'-x, y+1/2, -z+1/2'
'-x+1/2, -y, z+1/2'
'-x, -y, -z'
'-x-1/2, y-1/2, z'
'x, -y-1/2, z-1/2'
'x-1/2, y, -z-1/2'

loop_
_atom_site_type_symbol
_atom_site_label
_atom_site_fract_x
_atom_site_fract_y
_atom_site_fract_z
_atom_site_U_iso_or_equiv
_atom_site_adp_type
_atom_site_calc_flag
_atom_site_occupancy
Zn Zn1 0.50231(2) 0.19828(2) 0.37062(2) 0.00984(6) Uani d 1
O O1 0.36966(7) -0.12202(11) 0.28089(3) 0.0161(2) Uani d 1
O O2 0.41756(7) 0.03163(10) 0.34019(3) 0.01339(19) Uani d 1
O O3 0.34564(7) 0.50414(11) 0.45261(4) 0.0178(2) Uani d 1
O O4 0.40466(7) 0.31264(10) 0.41189(3) 0.01378(19) Uani d 1
O O5 0.51731(9) 0.06806(12) 0.43673(4) 0.0195(2) Uani d 1
H H51 0.5088(13) -0.014(3) 0.4428(7) 0.026(5) Uiso d 1
H H52 0.5083(14) 0.119(3) 0.4611(9) 0.035(6) Uiso d 1
N N1 0.61097(8) 0.33622(12) 0.39350(4) 0.0107(2) Uani d 1
N N2 0.61290(8) 0.12889(12) 0.32640(4) 0.0105(2) Uani d 1
N N3 0.53603(9) -0.15532(13) 0.19114(4) 0.0150(2) Uani d 1
N N4 0.50550(9) 0.76393(14) 0.47291(4) 0.0168(2) Uani d 1
C C1 0.70235(10) 0.29789(13) 0.37492(4) 0.0104(2) Uani d 1
C C2 0.79016(10) 0.35644(14) 0.38978(5) 0.0127(2) Uani d 1
H H2 0.7915 0.4271 0.4150 0.017(2) Uiso calc 1
C C3 0.87537(10) 0.31270(14) 0.36822(5) 0.0131(3) Uani d 1
H H3 0.9342 0.3561 0.3779 0.017(2) Uiso calc 1
C C4 0.87557(10) 0.20536(14) 0.33235(5) 0.0133(3) Uani d 1
H H4 0.9342 0.1760 0.3177 0.017(2) Uiso calc 1
C C5 0.78987(10) 0.14213(14) 0.31837(5) 0.0129(3) Uani d 1
H H5 0.7900 0.0664 0.2949 0.017(2) Uiso calc 1
C C6 0.70280(10) 0.18889(14) 0.33858(4) 0.0106(2) Uani d 1
C C7 0.60147(10) 0.06126(13) 0.28535(4) 0.0109(2) Uani d 1
H H7 0.6540 0.0611 0.2633 0.011(3) Uiso calc 1
C C8 0.51716(10) -0.01222(15) 0.27076(5) 0.0117(2) Uani d 1
C C9 0.43345(10) -0.02889(14) 0.30044(4) 0.0116(2) Uani d 1
C C10 0.52453(9) -0.09216(15) 0.22679(5) 0.0117(2) Uani d 1
C C11 0.29041(10) -0.17030(16) 0.31142(5) 0.0173(3) Uani d 1
H H11A 0.2381 -0.2080 0.2906 0.027(2) Uiso calc 1
H H11B 0.2650 -0.0872 0.3303 0.027(2) Uiso calc 1
C C12 0.32314(12) -0.28751(16) 0.34613(6) 0.0219(3) Uani d 1
H H12A 0.3535 -0.3660 0.3276 0.027(2) Uiso calc 1
H H12B 0.2677 -0.3256 0.3640 0.027(2) Uiso calc 1
H H12C 0.3695 -0.2470 0.3693 0.027(2) Uiso calc 1
C C13 0.59711(10) 0.46053(14) 0.41516(4) 0.0111(2) Uani d 1
H H13 0.6510 0.5226 0.4188 0.011(3) Uiso calc 1
C C14 0.50756(10) 0.51032(15) 0.43377(5) 0.0121(3) Uani d 1
C C16 0.50610(9) 0.64963(16) 0.45565(5) 0.0132(3) Uani d 1
C C15 0.41851(10) 0.43285(14) 0.43127(4) 0.0126(3) Uani d 1
C C17 0.25169(11) 0.43452(17) 0.45179(5) 0.0218(3) Uani d 1
H H17A 0.2435 0.3821 0.4206 0.037(2) Uiso calc 1
H H17B 0.2010 0.5093 0.4539 0.037(2) Uiso calc 1
C C18 0.24101(12) 0.32972(19) 0.49360(5) 0.0272(4) Uani d 1
H H18A 0.2945 0.2609 0.4932 0.037(2) Uiso calc 1
H H18B 0.1803 0.2770 0.4903 0.037(2) Uiso calc 1
H H18C 0.2412 0.3832 0.5245 0.037(2) Uiso calc 1

loop_
_atom_site_aniso_label
_atom_site_aniso_U_11
_atom_site_aniso_U_22
_atom_site_aniso_U_33
_atom_site_aniso_U_12
_atom_site_aniso_U_13
_atom_site_aniso_U_23
Zn1 0.01164(9) 0.00914(9) 0.00874(8) -0.00053(5) 0.00045(5) -0.00140(5)
O1 0.0152(5) 0.0196(5) 0.0134(4) -0.0059(4) 0.0007(3) -0.0042(4)
O2 0.0143(5) 0.0136(5) 0.0122(4) -0.0016(4) 0.0011(3) -0.0024(3)
O3 0.0141(5) 0.0166(5) 0.0226(5) 0.0008(4) 0.0038(4) -0.0058(4)
O4 0.0156(5) 0.0132(5) 0.0126(4) -0.0006(4) 0.0013(4) -0.0028(3)
O5 0.0387(7) 0.0089(5) 0.0110(5) 0.0003(4) 0.0024(4) -0.0005(4)
N1 0.0131(5) 0.0096(5) 0.0095(5) 0.0002(4) 0.0000(4) -0.0002(4)
N2 0.0121(5) 0.0092(5) 0.0102(5) -0.0003(4) -0.0010(4) -0.0007(4)
N3 0.0143(6) 0.0172(6) 0.0136(5) -0.0040(5) -0.0001(4) -0.0026(4)
N4 0.0218(7) 0.0124(6) 0.0161(6) 0.0003(5) 0.0043(4) -0.0015(5)
C1 0.0134(6) 0.0088(6) 0.0092(5) 0.0013(5) -0.0007(4) 0.0015(4)
C2 0.0163(7) 0.0097(6) 0.0120(6) -0.0008(5) -0.0023(5) -0.0005(4)
C3 0.0138(6) 0.0111(6) 0.0142(6) -0.0024(5) -0.0030(5) 0.0020(5)
C4 0.0122(6) 0.0136(6) 0.0140(6) 0.0007(5) 0.0015(5) 0.0016(5)
C5 0.0153(6) 0.0116(6) 0.0120(6) 0.0004(5) -0.0004(5) -0.0018(5)
C6 0.0137(6) 0.0086(6) 0.0097(5) -0.0005(5) -0.0010(4) 0.0013(4)
C7 0.0130(6) 0.0095(6) 0.0101(5) 0.0006(5) 0.0006(4) 0.0004(4)
C8 0.0140(6) 0.0113(6) 0.0098(6) -0.0011(5) -0.0008(5) -0.0012(5)
C9 0.0137(6) 0.0095(6) 0.0116(5) -0.0001(5) -0.0022(5) 0.0006(4)
C10 0.0106(6) 0.0118(6) 0.0126(6) -0.0026(5) -0.0014(5) 0.0021(5)
C11 0.0121(6) 0.0193(7) 0.0205(6) -0.0047(5) 0.0026(5) -0.0045(5)
C12 0.0253(8) 0.0162(7) 0.0243(7) -0.0028(6) 0.0065(6) -0.0015(5)
C13 0.0147(6) 0.0103(6) 0.0085(5) -0.0008(5) -0.0014(5) 0.0003(4)
C14 0.0165(7) 0.0095(6) 0.0105(6) 0.0014(5) 0.0005(4) -0.0012(5)
C16 0.0156(7) 0.0137(7) 0.0103(6) 0.0005(5) 0.0021(4) 0.0016(5)
C15 0.0151(7) 0.0131(6) 0.0096(5) 0.0024(5) 0.0008(5) 0.0009(5)
C17 0.0116(7) 0.0269(8) 0.0268(7) 0.0002(6) 0.0006(5) -0.0103(6)
C18 0.0210(8) 0.0365(9) 0.0242(7) -0.0136(7) 0.0030(6) -0.0085(7)

loop_
_atom_type_symbol
_atom_type_description
_atom_type_scat_dispersion_real
_atom_type_scat_dispersion_imag
_atom_type_scat_source
C C 0.0033 0.0016 'International Tables Vol C Tables 4.2.6.8 and 6.1.1.4'
H H 0.0000 0.0000 'International Tables Vol C Tables 4.2.6.8 and 6.1.1.4'
N N 0.0061 0.0033 'International Tables Vol C Tables 4.2.6.8 and 6.1.1.4'
O O 0.0106 0.0060 'International Tables Vol C Tables 4.2.6.8 and 6.1.1.4'
Zn Zn 0.2839 1.4301 'International Tables Vol C Tables 4.2.6.8 and 6.1.1.4'

loop_
_geom_angle_atom_site_label_1
_geom_angle_atom_site_label_2
_geom_angle_atom_site_label_3
_geom_angle_site_symmetry_3
_geom_angle
O4 Zn1 N2 . 167.20(4)
O4 Zn1 N1 . 90.06(4)
N2 Zn1 N1 . 79.83(4)
O4 Zn1 O2 . 102.78(4)
N2 Zn1 O2 . 87.65(4)
N1 Zn1 O2 . 167.05(4)
O4 Zn1 O5 . 83.64(4)
N2 Zn1 O5 . 104.21(4)
N1 Zn1 O5 . 90.97(4)
O2 Zn1 O5 . 88.89(4)
O4 Zn1 N3 3_655 87.06(4)
N2 Zn1 N3 3_655 85.45(4)
N1 Zn1 N3 3_655 91.86(4)
O2 Zn1 N3 3_655 90.43(4)
O5 Zn1 N3 3_655 170.28(4)
C9 O1 C11 . 117.81(10)
C9 O2 Zn1 . 125.02(9)
C15 O3 C17 . 117.09(11)
C15 O4 Zn1 . 126.05(9)
Zn1 O5 H51 . 133.8(15)
Zn1 O5 H52 . 110.0(16)
H51 O5 H52 . 111(2)
C13 N1 C1 . 121.06(11)
C13 N1 Zn1 . 124.65(9)
C1 N1 Zn1 . 113.18(8)
C7 N2 C6 . 120.25(11)
C7 N2 Zn1 . 124.61(9)
C6 N2 Zn1 . 113.73(8)
C10 N3 Zn1 3_645 156.83(11)
C2 C1 N1 . 125.81(11)
C2 C1 C6 . 118.41(12)
N1 C1 C6 . 115.77(12)
C3 C2 C1 . 120.83(12)
C3 C2 H2 . 119.6
C1 C2 H2 . 119.6
C2 C3 C4 . 120.58(13)
C2 C3 H3 . 119.7
C4 C3 H3 . 119.7
C5 C4 C3 . 119.55(13)
C5 C4 H4 . 120.2
C3 C4 H4 . 120.2
C4 C5 C6 . 120.49(12)
C4 C5 H5 . 119.8
C6 C5 H5 . 119.8
C5 C6 N2 . 123.66(11)
C5 C6 C1 . 120.06(12)
N2 C6 C1 . 116.22(12)
N2 C7 C8 . 125.34(12)
N2 C7 H7 . 117.3
C8 C7 H7 . 117.3
C7 C8 C10 . 115.48(12)
C7 C8 C9 . 124.60(12)
C10 C8 C9 . 119.15(12)
O2 C9 O1 . 121.16(12)
O2 C9 C8 . 126.50(12)
O1 C9 C8 . 112.33(11)
N3 C10 C8 . 176.10(14)
O1 C11 C12 . 110.65(12)
O1 C11 H11A . 109.5
C12 C11 H11A . 109.5
O1 C11 H11B . 109.5
C12 C11 H11B . 109.5
H11A C11 H11B . 108.1
C11 C12 H12A . 109.5
C11 C12 H12B . 109.5
H12A C12 H12B . 109.5
C11 C12 H12C . 109.5
H12A C12 H12C . 109.5
H12B C12 H12C . 109.5
N1 C13 C14 . 125.16(12)
N1 C13 H13 . 117.4
C14 C13 H13 . 117.4
C16 C14 C13 . 117.16(12)
C16 C14 C15 . 117.38(12)
C13 C14 C15 . 125.44(12)
N4 C16 C14 . 179.05(15)
O4 C15 O3 . 120.33(12)
O4 C15 C14 . 126.80(12)
O3 C15 C14 . 112.87(11)
O3 C17 C18 . 111.08(12)
O3 C17 H17A . 109.4
C18 C17 H17A . 109.4
O3 C17 H17B . 109.4
C18 C17 H17B . 109.4
H17A C17 H17B . 108.0
C17 C18 H18A . 109.5
C17 C18 H18B . 109.5
H18A C18 H18B . 109.5
C17 C18 H18C . 109.5
H18A C18 H18C . 109.5
H18B C18 H18C . 109.5

loop_
_geom_bond_atom_site_label_1
_geom_bond_atom_site_label_2
_geom_bond_site_symmetry_2
_geom_bond_distance
Zn1 O4 . 2.0606(9)
Zn1 N2 . 2.0626(11)
Zn1 N1 . 2.0754(11)
Zn1 O2 . 2.1112(9)
Zn1 O5 . 2.1852(11)
Zn1 N3 3_655 2.2317(11)
O1 C9 . 1.3476(16)
O1 C11 . 1.4555(16)
O2 C9 . 1.2447(15)
O3 C15 . 1.3440(16)
O3 C17 . 1.4582(18)
O4 C15 . 1.2455(16)
O5 H51 . 0.79(2)
O5 H52 . 0.83(2)
N1 C13 . 1.3064(16)
N1 C1 . 1.4161(17)
N2 C7 . 1.2970(16)
N2 C6 . 1.4097(17)
N3 C10 . 1.1493(17)
N3 Zn1 3_645 2.2317(11)
N4 C16 . 1.157(2)
C1 C2 . 1.3982(18)
C1 C6 . 1.4163(17)
C2 C3 . 1.3862(19)
C2 H2 . 0.9500
C3 C4 . 1.3962(18)
C3 H3 . 0.9500
C4 C5 . 1.3831(19)
C4 H4 . 0.9500
C5 C6 . 1.4016(18)
C5 H5 . 0.9500
C7 C8 . 1.4141(18)
C7 H7 . 0.9500
C8 C10 . 1.4175(18)
C8 C9 . 1.4304(18)
C11 C12 . 1.511(2)
C11 H11A . 0.9900
C11 H11B . 0.9900
C12 H12A . 0.9800
C12 H12B . 0.9800
C12 H12C . 0.9800
C13 C14 . 1.4242(18)
C13 H13 . 0.9500
C14 C16 . 1.4192(19)
C14 C15 . 1.4336(19)
C17 C18 . 1.508(2)
C17 H17A . 0.9900
C17 H17B . 0.9900
C18 H18A . 0.9800
C18 H18B . 0.9800
C18 H18C . 0.9800

loop_
_geom_hbond_atom_site_label_D
_geom_hbond_atom_site_label_H
_geom_hbond_atom_site_label_A
_geom_hbond_site_symmetry_A
_geom_hbond_distance_DH
_geom_hbond_distance_HA
_geom_hbond_distance_DA
_geom_hbond_angle_DHA
O5 H51 N4 1_545 0.79(2) 2.21(2) 2.9823(17) 168(2)
O5 H52 N4 5_666 0.83(2) 2.12(2) 2.9405(16) 174(2)
